data_7100273
loop_
_publ_author_name
'Carl Redshaw'
'Mark R.J. Elsegood'

_publ_section_title
;
Synthesis of bis(bora)calix[4]arenes bearing
perfluoroaryl substituents
;
_journal_name_full 'Chemical Communications'
_journal_paper_doi 10.1039/b509556e
_journal_year 2005
_chemical_formula_sum 'C60 H62 B2 F10 O4'
_chemical_formula_weight 1058.72
_space_group_IT_number 2
_symmetry_cell_setting triclinic
_symmetry_space_group_name_Hall '-P 1'
_symmetry_space_group_name_H-M 'P -1'
_cell_angle_alpha 112.636(2)
_cell_angle_beta 90.622(2)
_cell_angle_gamma 111.418(2)
_cell_formula_units_Z 2
_cell_length_a 13.5632(12)
_cell_length_b 14.6088(13)
_cell_length_c 16.3167(14)
_cell_measurement_temperature 150(2)
_cell_volume 2734.4(4)
_diffrn_ambient_temperature 150(2)
_exptl_crystal_density_diffrn 1.286
_cod_database_code 7100273

loop_
_symmetry_equiv_pos_as_xyz
'x, y, z'
'-x, -y, -z'

loop_
_atom_site_label
_atom_site_type_symbol
_atom_site_fract_x
_atom_site_fract_y
_atom_site_fract_z
_atom_site_U_iso_or_equiv
_atom_site_adp_type
_atom_site_occupancy
_atom_site_symmetry_multiplicity
_atom_site_calc_flag
_atom_site_refinement_flags
_atom_site_disorder_assembly
_atom_site_disorder_group
B1 B 0.5866(3) 0.5302(3) 0.1961(2) 0.0211(8) Uani 1 1 d . . .
B2 B 0.5072(3) 0.7499(3) 0.4229(3) 0.0245(9) Uani 1 1 d . . .
O1 O 0.51488(17) 0.4539(2) 0.21753(15) 0.0274(6) Uani 1 1 d . . .
O2 O 0.57416(17) 0.59564(18) 0.16089(15) 0.0239(5) Uani 1 1 d . . .
O3 O 0.57009(18) 0.8052(2) 0.37922(16) 0.0282(6) Uani 1 1 d . . .
O4 O 0.51065(17) 0.66826(19) 0.44154(15) 0.0253(5) Uani 1 1 d . . .
F1 F 0.69056(15) 0.54561(16) 0.21597(13) 0.0298(5) Uani 1 1 d . . .
C1 C 0.4031(3) 0.4111(3) 0.2079(2) 0.0224(7) Uani 1 1 d . . .
C2 C 0.3583(2) 0.3995(3) 0.2810(2) 0.0199(7) Uani 1 1 d . . .
C3 C 0.2466(3) 0.3441(3) 0.2668(2) 0.0211(7) Uani 1 1 d . . .
H3 H 0.2144 0.3351 0.3161 0.025 Uiso 1 1 calc R . .
C4 C 0.1808(3) 0.3018(3) 0.1847(2) 0.0211(7) Uani 1 1 d . A .
C5 C 0.2302(3) 0.3191(3) 0.1144(2) 0.0223(7) Uani 1 1 d . . .
H5 H 0.1869 0.2928 0.0575 0.027 Uiso 1 1 calc R . .
C6 C 0.3403(3) 0.3732(3) 0.1246(2) 0.0210(7) Uani 1 1 d . . .
C7 C 0.0585(3) 0.2379(3) 0.1693(2) 0.0278(8) Uani 1 1 d DU . .
C8 C 0.0016(4) 0.2950(5) 0.1370(4) 0.0429(15) Uani 0.792(6) 1 d PDU A 1
H8A H 0.0203 0.3683 0.1836 0.064 Uiso 0.792(6) 1 calc PR A 1
H8B H -0.0764 0.2541 0.1255 0.064 Uiso 0.792(6) 1 calc PR A 1
H8C H 0.0248 0.2989 0.0813 0.064 Uiso 0.792(6) 1 calc PR A 1
C9 C 0.0304(4) 0.1236(4) 0.0988(4) 0.0460(16) Uani 0.792(6) 1 d PDU A 1
H9A H -0.0474 0.0818 0.0882 0.069 Uiso 0.792(6) 1 calc PR A 1
H9B H 0.0683 0.0891 0.1203 0.069 Uiso 0.792(6) 1 calc PR A 1
H9C H 0.0523 0.1261 0.0424 0.069 Uiso 0.792(6) 1 calc PR A 1
C10 C 0.0195(4) 0.2343(5) 0.2564(3) 0.0429(16) Uani 0.792(6) 1 d PDU A 1
H10A H 0.0374 0.3082 0.3016 0.064 Uiso 0.792(6) 1 calc PR A 1
H10B H 0.0547 0.1990 0.2794 0.064 Uiso 0.792(6) 1 calc PR A 1
H10C H -0.0587 0.1934 0.2438 0.064 Uiso 0.792(6) 1 calc PR A 1
C8X C 0.0023(14) 0.1911(19) 0.0696(11) 0.052(7) Uani 0.208(6) 1 d PDU A 2
H8X1 H 0.0346 0.1444 0.0299 0.078 Uiso 0.208(6) 1 calc PR A 2
H8X2 H 0.0115 0.2507 0.0524 0.078 Uiso 0.208(6) 1 calc PR A 2
H8X3 H -0.0746 0.1487 0.0637 0.078 Uiso 0.208(6) 1 calc PR A 2
C9X C 0.0431(16) 0.1385(16) 0.1894(17) 0.059(7) Uani 0.208(6) 1 d PDU A 2
H9X1 H 0.0780 0.0955 0.1489 0.088 Uiso 0.208(6) 1 calc PR A 2
H9X2 H -0.0339 0.0940 0.1799 0.088 Uiso 0.208(6) 1 calc PR A 2
H9X3 H 0.0755 0.1632 0.2521 0.088 Uiso 0.208(6) 1 calc PR A 2
C10X C 0.0038(16) 0.3076(17) 0.2278(15) 0.061(7) Uani 0.208(6) 1 d PDU A 2
H10D H -0.0738 0.2646 0.2164 0.091 Uiso 0.208(6) 1 calc PR A 2
H10E H 0.0171 0.3697 0.2132 0.091 Uiso 0.208(6) 1 calc PR A 2
H10F H 0.0330 0.3335 0.2916 0.091 Uiso 0.208(6) 1 calc PR A 2
C11 C 0.3904(3) 0.3980(3) 0.0490(2) 0.0239(7) Uani 1 1 d . . .
H11A H 0.4621 0.3948 0.0491 0.029 Uiso 1 1 calc R . .
H11B H 0.3444 0.3440 -0.0100 0.029 Uiso 1 1 calc R . .
C12 C 0.4860(3) 0.6028(3) 0.1237(2) 0.0213(7) Uani 1 1 d . . .
C13 C 0.4012(3) 0.5101(3) 0.0632(2) 0.0222(7) Uani 1 1 d . . .
C14 C 0.3203(3) 0.5227(3) 0.0208(2) 0.0260(8) Uani 1 1 d . . .
H14 H 0.2626 0.4601 -0.0212 0.031 Uiso 1 1 calc R . .
C15 C 0.3214(3) 0.6238(3) 0.0379(2) 0.0290(8) Uani 1 1 d . . .
C16 C 0.4081(3) 0.7139(3) 0.0994(2) 0.0269(8) Uani 1 1 d . . .
H16 H 0.4103 0.7838 0.1118 0.032 Uiso 1 1 calc R . .
C17 C 0.4914(3) 0.7064(3) 0.1436(2) 0.0219(7) Uani 1 1 d . . .
C18 C 0.2332(3) 0.6399(3) -0.0084(3) 0.0368(9) Uani 1 1 d . . .
C19 C 0.1415(3) 0.5305(4) -0.0705(3) 0.0487(11) Uani 1 1 d . . .
H19A H 0.1709 0.4880 -0.1179 0.073 Uiso 1 1 calc R . .
H19B H 0.0868 0.5440 -0.0981 0.073 Uiso 1 1 calc R . .
H19C H 0.1087 0.4904 -0.0347 0.073 Uiso 1 1 calc R . .
C20 C 0.1846(4) 0.7045(4) 0.0629(3) 0.0560(13) Uani 1 1 d . . .
H20A H 0.1561 0.6669 0.1013 0.084 Uiso 1 1 calc R . .
H20B H 0.1263 0.7118 0.0335 0.084 Uiso 1 1 calc R . .
H20C H 0.2402 0.7765 0.0998 0.084 Uiso 1 1 calc R . .
C21 C 0.2825(4) 0.6983(4) -0.0676(3) 0.0459(11) Uani 1 1 d . . .
H21A H 0.3374 0.7703 -0.0297 0.069 Uiso 1 1 calc R . .
H21B H 0.2261 0.7056 -0.0995 0.069 Uiso 1 1 calc R . .
H21C H 0.3156 0.6565 -0.1116 0.069 Uiso 1 1 calc R . .
C22 C 0.5799(3) 0.8127(3) 0.2093(2) 0.0276(8) Uani 1 1 d . . .
H22A H 0.6116 0.8553 0.1743 0.033 Uiso 1 1 calc R . .
H22B H 0.5444 0.8528 0.2532 0.033 Uiso 1 1 calc R . .
C23 C 0.6658(3) 0.8085(3) 0.3457(2) 0.0223(7) Uani 1 1 d . . .
C24 C 0.6725(3) 0.8142(3) 0.2630(2) 0.0244(8) Uani 1 1 d . . .
C25 C 0.7693(3) 0.8256(3) 0.2317(2) 0.0250(8) Uani 1 1 d . . .
H25 H 0.7745 0.8285 0.1747 0.030 Uiso 1 1 calc R . .
C26 C 0.8589(3) 0.8328(3) 0.2801(2) 0.0252(8) Uani 1 1 d . . .
C27 C 0.8479(3) 0.8278(3) 0.3632(2) 0.0240(7) Uani 1 1 d . . .
H27 H 0.9080 0.8330 0.3979 0.029 Uiso 1 1 calc R . .
C28 C 0.7529(3) 0.8154(3) 0.3973(2) 0.0220(7) Uani 1 1 d . . .
C29 C 0.9679(3) 0.8505(3) 0.2483(3) 0.0336(9) Uani 1 1 d . . .
C30 C 0.9608(4) 0.8355(5) 0.1509(3) 0.0584(14) Uani 1 1 d . . .
H30A H 0.9090 0.7622 0.1120 0.088 Uiso 1 1 calc R . .
H30B H 1.0317 0.8462 0.1334 0.088 Uiso 1 1 calc R . .
H30C H 0.9371 0.8885 0.1442 0.088 Uiso 1 1 calc R . .
C31 C 1.0484(3) 0.9657(4) 0.3100(3) 0.0588(14) Uani 1 1 d . . .
H31A H 1.1196 0.9770 0.2931 0.088 Uiso 1 1 calc R . .
H31B H 1.0523 0.9751 0.3729 0.088 Uiso 1 1 calc R . .
H31C H 1.0245 1.0185 0.3032 0.088 Uiso 1 1 calc R . .
C32 C 1.0104(4) 0.7702(4) 0.2573(3) 0.0544(12) Uani 1 1 d . . .
H32A H 0.9577 0.6961 0.2221 0.082 Uiso 1 1 calc R . .
H32B H 1.0222 0.7832 0.3209 0.082 Uiso 1 1 calc R . .
H32C H 1.0785 0.7800 0.2347 0.082 Uiso 1 1 calc R . .
C33 C 0.7426(3) 0.7978(3) 0.4830(2) 0.0252(8) Uani 1 1 d . . .
H33A H 0.8143 0.8307 0.5212 0.030 Uiso 1 1 calc R . .
H33B H 0.6964 0.8319 0.5178 0.030 Uiso 1 1 calc R . .
C34 C 0.5823(3) 0.6167(3) 0.4301(2) 0.0213(7) Uani 1 1 d . . .
C35 C 0.6931(3) 0.6774(3) 0.4562(2) 0.0215(7) Uani 1 1 d . . .
C36 C 0.7590(3) 0.6209(3) 0.4470(2) 0.0233(7) Uani 1 1 d . . .
H36 H 0.8346 0.6610 0.4649 0.028 Uiso 1 1 calc R . .
C37 C 0.7191(3) 0.5088(3) 0.4129(2) 0.0230(7) Uani 1 1 d . . .
C38 C 0.6076(3) 0.4530(3) 0.3906(2) 0.0224(7) Uani 1 1 d . . .
H38 H 0.5778 0.3764 0.3689 0.027 Uiso 1 1 calc R . .
C39 C 0.5383(3) 0.5052(3) 0.3988(2) 0.0221(7) Uani 1 1 d . . .
C40 C 0.7965(3) 0.4517(3) 0.4017(2) 0.0282(8) Uani 1 1 d . . .
C41 C 0.8850(3) 0.4947(4) 0.3529(3) 0.0429(10) Uani 1 1 d . . .
H41A H 0.8527 0.4813 0.2932 0.064 Uiso 1 1 calc R . .
H41B H 0.9339 0.4577 0.3461 0.064 Uiso 1 1 calc R . .
H41C H 0.9252 0.5726 0.3880 0.064 Uiso 1 1 calc R . .
C42 C 0.7389(4) 0.3294(3) 0.3475(3) 0.0521(12) Uani 1 1 d . . .
H42A H 0.6835 0.2995 0.3790 0.078 Uiso 1 1 calc R . .
H42B H 0.7910 0.2962 0.3411 0.078 Uiso 1 1 calc R . .
H42C H 0.7052 0.3140 0.2876 0.078 Uiso 1 1 calc R . .
C43 C 0.8473(4) 0.4751(4) 0.4959(3) 0.0504(12) Uani 1 1 d . . .
H43A H 0.8890 0.5531 0.5293 0.076 Uiso 1 1 calc R . .
H43B H 0.8950 0.4369 0.4901 0.076 Uiso 1 1 calc R . .
H43C H 0.7905 0.4502 0.5284 0.076 Uiso 1 1 calc R . .
C44 C 0.4180(3) 0.4395(3) 0.3759(2) 0.0265(8) Uani 1 1 d . . .
H44A H 0.3845 0.4836 0.4185 0.032 Uiso 1 1 calc R . .
H44B H 0.4042 0.3753 0.3886 0.032 Uiso 1 1 calc R . .
C45 C 0.4112(3) 0.7863(3) 0.4581(2) 0.0248(8) Uani 1 1 d . . .
C46 C 0.4227(3) 0.8663(3) 0.5447(2) 0.0266(8) Uani 1 1 d . . .
C47 C 0.3379(3) 0.8926(3) 0.5764(2) 0.0286(8) Uani 1 1 d . . .
H47 H 0.3489 0.9472 0.6353 0.034 Uiso 1 1 calc R . .
C48 C 0.2372(3) 0.8394(3) 0.5225(2) 0.0258(8) Uani 1 1 d . . .
C49 C 0.2230(3) 0.7622(3) 0.4361(2) 0.0245(8) Uani 1 1 d . . .
H49 H 0.1546 0.7263 0.3981 0.029 Uiso 1 1 calc R . .
C50 C 0.3090(3) 0.7369(3) 0.4047(2) 0.0241(8) Uani 1 1 d . . .
C51 C 0.5299(3) 0.9258(3) 0.6068(3) 0.0383(10) Uani 1 1 d . . .
F2 F 0.60804(19) 0.9771(2) 0.57145(18) 0.0606(8) Uani 1 1 d . . .
F3 F 0.5632(2) 0.8574(2) 0.62341(15) 0.0512(7) Uani 1 1 d . . .
F4 F 0.5288(2) 0.9969(2) 0.68712(17) 0.0697(9) Uani 1 1 d . . .
C52 C 0.1432(3) 0.8626(3) 0.5560(3) 0.0354(9) Uani 1 1 d . . .
F5 F 0.05654(19) 0.7715(2) 0.5380(2) 0.0692(9) Uani 1 1 d . . .
F6 F 0.1134(2) 0.9159(2) 0.5172(2) 0.0672(8) Uani 1 1 d . . .
F7 F 0.16127(18) 0.9212(2) 0.64386(16) 0.0532(7) Uani 1 1 d . . .
C53 C 0.2846(3) 0.6537(3) 0.3094(2) 0.0334(9) Uani 1 1 d . . .
F8 F 0.2638(3) 0.6906(3) 0.25164(16) 0.0788(10) Uani 1 1 d . . .
F9 F 0.1981(2) 0.5643(2) 0.29540(18) 0.0733(10) Uani 1 1 d . . .
F10 F 0.36403(17) 0.62239(18) 0.28461(14) 0.0389(6) Uani 1 1 d . . .
C54 C 0.7119(11) 1.0431(9) 0.1160(6) 0.096(4) Uani 0.568(5) 1 d PDU B 1
H54A H 0.6685 1.0006 0.1467 0.144 Uiso 0.568(5) 1 calc PR B 1
H54B H 0.6995 1.1095 0.1323 0.144 Uiso 0.568(5) 1 calc PR B 1
H54C H 0.7883 1.0619 0.1344 0.144 Uiso 0.568(5) 1 calc PR B 1
C55 C 0.6788(6) 0.9745(6) 0.0109(5) 0.0615(19) Uani 0.568(5) 1 d PDU B 1
C56 C 0.5996(7) 0.8758(6) -0.0202(6) 0.063(2) Uani 0.568(5) 1 d PDU B 1
H56 H 0.5636 0.8458 0.0189 0.075 Uiso 0.568(5) 1 calc PR B 1
C57 C 0.5737(8) 0.8206(7) -0.1123(7) 0.064(2) Uani 0.568(5) 1 d PDU B 1
H57 H 0.5162 0.7511 -0.1385 0.077 Uiso 0.568(5) 1 calc PR B 1
C58 C 0.6297(8) 0.8644(7) -0.1675(6) 0.063(2) Uani 0.568(5) 1 d PDU B 1
H58 H 0.6135 0.8254 -0.2313 0.075 Uiso 0.568(5) 1 calc PR B 1
C59 C 0.7089(7) 0.9651(7) -0.1274(6) 0.069(2) Uani 0.568(5) 1 d PDU B 1
H59 H 0.7495 0.9969 -0.1637 0.083 Uiso 0.568(5) 1 calc PR B 1
C60 C 0.7320(7) 1.0233(6) -0.0333(6) 0.063(2) Uani 0.568(5) 1 d PDU B 1
H60 H 0.7847 1.0954 -0.0047 0.075 Uiso 0.568(5) 1 calc PR B 1
C54X C 0.5503(15) 0.8580(14) -0.1401(8) 0.131(6) Uani 0.432(5) 1 d PDU B 2
H54D H 0.5999 0.8322 -0.1759 0.196 Uiso 0.432(5) 1 calc PR B 2
H54E H 0.5337 0.9067 -0.1603 0.196 Uiso 0.432(5) 1 calc PR B 2
H54F H 0.4838 0.7961 -0.1479 0.196 Uiso 0.432(5) 1 calc PR B 2
C55X C 0.6027(9) 0.9188(9) -0.0406(8) 0.078(3) Uani 0.432(5) 1 d PDU B 2
C56X C 0.6920(9) 0.9062(10) -0.0258(9) 0.080(3) Uani 0.432(5) 1 d PDU B 2
H56X H 0.7193 0.8644 -0.0724 0.096 Uiso 0.432(5) 1 calc PR B 2
C57X C 0.7411(10) 0.9582(11) 0.0615(10) 0.094(3) Uani 0.432(5) 1 d PDU B 2
H57X H 0.8059 0.9525 0.0765 0.113 Uiso 0.432(5) 1 calc PR B 2
C58X C 0.7021(13) 1.0194(12) 0.1306(9) 0.086(4) Uani 0.432(5) 1 d PDU B 2
H58X H 0.7370 1.0535 0.1918 0.104 Uiso 0.432(5) 1 calc PR B 2
C59X C 0.6107(11) 1.0275(9) 0.1051(9) 0.089(3) Uani 0.432(5) 1 d PDU B 2
H59X H 0.5817 1.0709 0.1485 0.107 Uiso 0.432(5) 1 calc PR B 2
C60X C 0.5586(9) 0.9705(9) 0.0129(8) 0.074(3) Uani 0.432(5) 1 d PDU B 2
H60X H 0.4933 0.9723 -0.0063 0.089 Uiso 0.432(5) 1 calc PR B 2

loop_
_atom_site_aniso_label
_atom_site_aniso_U_11
_atom_site_aniso_U_22
_atom_site_aniso_U_33
_atom_site_aniso_U_23
_atom_site_aniso_U_13
_atom_site_aniso_U_12
B1 0.0177(19) 0.027(2) 0.0172(18) 0.0071(16) 0.0058(15) 0.0102(16)
B2 0.0191(19) 0.030(2) 0.021(2) 0.0076(17) 0.0026(15) 0.0095(17)
O1 0.0161(12) 0.0427(15) 0.0233(13) 0.0172(11) 0.0044(10) 0.0081(11)
O2 0.0190(12) 0.0251(13) 0.0243(13) 0.0068(10) 0.0003(10) 0.0093(10)
O3 0.0206(12) 0.0366(15) 0.0326(14) 0.0167(12) 0.0082(10) 0.0145(11)
O4 0.0196(12) 0.0341(14) 0.0254(13) 0.0118(11) 0.0068(10) 0.0145(11)
F1 0.0234(11) 0.0358(12) 0.0356(12) 0.0199(10) 0.0068(9) 0.0122(9)
C1 0.0163(16) 0.0285(19) 0.0220(17) 0.0107(15) 0.0047(13) 0.0084(14)
C2 0.0162(16) 0.0248(18) 0.0188(16) 0.0087(14) 0.0030(13) 0.0086(14)
C3 0.0199(17) 0.0251(18) 0.0191(17) 0.0109(14) 0.0055(13) 0.0080(14)
C4 0.0168(16) 0.0229(18) 0.0232(17) 0.0098(14) 0.0032(13) 0.0072(14)
C5 0.0221(18) 0.0247(18) 0.0155(16) 0.0052(14) -0.0004(13) 0.0080(15)
C6 0.0207(17) 0.0224(17) 0.0164(16) 0.0068(14) 0.0049(13) 0.0064(14)
C7 0.0159(17) 0.036(2) 0.0265(19) 0.0140(16) 0.0007(14) 0.0047(15)
C8 0.021(3) 0.059(4) 0.053(4) 0.028(3) 0.001(2) 0.016(2)
C9 0.029(3) 0.034(3) 0.053(4) 0.009(3) 0.002(2) -0.002(2)
C10 0.018(2) 0.066(4) 0.039(3) 0.028(3) 0.007(2) 0.004(2)
C8X 0.013(9) 0.077(17) 0.039(9) 0.023(10) -0.011(8) -0.009(9)
C9X 0.030(11) 0.054(12) 0.080(17) 0.044(12) -0.014(11) -0.013(9)
C10X 0.029(11) 0.068(15) 0.062(14) 0.011(11) 0.014(10) 0.012(10)
C11 0.0233(18) 0.0275(19) 0.0140(16) 0.0052(14) 0.0025(13) 0.0067(15)
C12 0.0181(16) 0.034(2) 0.0145(16) 0.0110(14) 0.0050(13) 0.0117(15)
C13 0.0202(17) 0.035(2) 0.0132(16) 0.0124(15) 0.0077(13) 0.0106(15)
C14 0.0194(17) 0.038(2) 0.0170(17) 0.0120(16) 0.0035(13) 0.0071(15)
C15 0.0236(19) 0.049(2) 0.0203(18) 0.0191(17) 0.0075(14) 0.0155(17)
C16 0.0271(19) 0.038(2) 0.0231(18) 0.0159(16) 0.0079(15) 0.0176(17)
C17 0.0221(17) 0.0312(19) 0.0157(16) 0.0114(14) 0.0077(13) 0.0124(15)
C18 0.028(2) 0.058(3) 0.034(2) 0.024(2) 0.0033(16) 0.0213(19)
C19 0.030(2) 0.067(3) 0.048(3) 0.025(2) -0.0021(19) 0.019(2)
C20 0.054(3) 0.092(4) 0.041(3) 0.024(3) 0.006(2) 0.053(3)
C21 0.048(3) 0.063(3) 0.041(2) 0.028(2) 0.004(2) 0.029(2)
C22 0.029(2) 0.0261(19) 0.0297(19) 0.0125(16) 0.0013(15) 0.0119(16)
C23 0.0187(17) 0.0200(17) 0.0257(18) 0.0076(14) 0.0056(14) 0.0072(14)
C24 0.0261(18) 0.0183(17) 0.0245(18) 0.0065(14) 0.0022(14) 0.0071(14)
C25 0.0262(19) 0.0204(18) 0.0238(18) 0.0075(15) 0.0053(14) 0.0061(15)
C26 0.0222(18) 0.0189(17) 0.0270(19) 0.0039(15) 0.0061(14) 0.0064(14)
C27 0.0202(17) 0.0214(18) 0.0261(18) 0.0066(15) 0.0002(14) 0.0074(14)
C28 0.0227(17) 0.0182(17) 0.0203(17) 0.0037(14) 0.0015(13) 0.0078(14)
C29 0.0253(19) 0.037(2) 0.032(2) 0.0103(17) 0.0106(16) 0.0107(17)
C30 0.037(3) 0.099(4) 0.046(3) 0.035(3) 0.024(2) 0.029(3)
C31 0.030(2) 0.050(3) 0.069(3) 0.011(2) 0.020(2) 0.001(2)
C32 0.046(3) 0.072(3) 0.057(3) 0.024(3) 0.023(2) 0.039(3)
C33 0.0207(17) 0.0274(19) 0.0209(17) 0.0049(15) 0.0004(14) 0.0081(15)
C34 0.0180(17) 0.035(2) 0.0168(16) 0.0130(15) 0.0051(13) 0.0146(15)
C35 0.0244(18) 0.0294(19) 0.0123(15) 0.0094(14) 0.0022(13) 0.0118(15)
C36 0.0167(16) 0.034(2) 0.0199(17) 0.0131(15) 0.0014(13) 0.0095(15)
C37 0.0246(18) 0.032(2) 0.0171(17) 0.0136(15) 0.0045(14) 0.0129(15)
C38 0.0248(18) 0.0282(19) 0.0170(17) 0.0124(14) 0.0025(14) 0.0106(15)
C39 0.0205(17) 0.032(2) 0.0134(16) 0.0112(14) 0.0017(13) 0.0078(15)
C40 0.0274(19) 0.033(2) 0.031(2) 0.0157(17) 0.0057(15) 0.0157(16)
C41 0.042(2) 0.050(3) 0.051(3) 0.024(2) 0.023(2) 0.029(2)
C42 0.042(3) 0.037(2) 0.080(3) 0.020(2) 0.011(2) 0.024(2)
C43 0.050(3) 0.081(3) 0.046(3) 0.036(3) 0.009(2) 0.044(3)
C44 0.0210(18) 0.036(2) 0.0201(18) 0.0142(16) 0.0028(14) 0.0059(15)
C45 0.0229(18) 0.0287(19) 0.0250(18) 0.0116(15) 0.0067(14) 0.0123(15)
C46 0.0247(18) 0.0274(19) 0.0271(19) 0.0091(15) 0.0045(15) 0.0124(15)
C47 0.0279(19) 0.0254(19) 0.029(2) 0.0062(16) 0.0060(15) 0.0120(16)
C48 0.0237(18) 0.0245(19) 0.031(2) 0.0117(16) 0.0083(15) 0.0115(15)
C49 0.0229(18) 0.0289(19) 0.0236(18) 0.0107(15) 0.0061(14) 0.0126(15)
C50 0.0250(18) 0.0294(19) 0.0221(18) 0.0120(15) 0.0070(14) 0.0139(15)
C51 0.033(2) 0.043(2) 0.030(2) 0.0019(18) 0.0031(17) 0.0216(19)
F2 0.0306(14) 0.0635(18) 0.0649(18) 0.0223(14) -0.0026(12) -0.0002(12)
F3 0.0502(15) 0.0668(17) 0.0369(14) 0.0111(12) -0.0064(11) 0.0353(14)
F4 0.0489(16) 0.078(2) 0.0436(15) -0.0256(14) -0.0131(12) 0.0395(15)
C52 0.027(2) 0.030(2) 0.039(2) 0.0032(18) 0.0064(17) 0.0121(17)
F5 0.0320(14) 0.0422(15) 0.095(2) -0.0016(14) 0.0317(14) 0.0053(12)
F6 0.0666(19) 0.090(2) 0.076(2) 0.0355(17) 0.0239(15) 0.0635(18)
F7 0.0380(13) 0.0604(17) 0.0423(14) -0.0009(12) 0.0161(11) 0.0231(12)
C53 0.0234(19) 0.051(3) 0.0233(19) 0.0101(18) 0.0052(15) 0.0175(18)
F8 0.125(3) 0.128(3) 0.0254(13) 0.0265(16) 0.0136(15) 0.101(2)
F9 0.0405(15) 0.0629(19) 0.0523(17) -0.0188(13) 0.0163(13) -0.0022(13)
F10 0.0355(12) 0.0524(14) 0.0261(11) 0.0052(10) 0.0082(9) 0.0265(11)
C54 0.090(7) 0.071(7) 0.088(4) 0.057(4) -0.003(6) -0.036(6)
C55 0.057(4) 0.048(4) 0.089(3) 0.044(3) 0.016(3) 0.014(3)
C56 0.060(4) 0.047(4) 0.085(3) 0.036(3) 0.022(4) 0.017(3)
C57 0.064(5) 0.054(4) 0.084(4) 0.033(3) 0.012(4) 0.028(3)
C58 0.069(5) 0.057(4) 0.074(4) 0.027(3) 0.018(4) 0.037(3)
C59 0.067(5) 0.067(4) 0.084(4) 0.041(4) 0.026(4) 0.029(3)
C60 0.056(5) 0.052(4) 0.083(4) 0.040(3) 0.013(4) 0.012(3)
C54X 0.125(11) 0.099(11) 0.117(6) 0.021(8) -0.007(7) 0.017(9)
C55X 0.073(5) 0.049(5) 0.110(5) 0.032(4) 0.013(4) 0.023(4)
C56X 0.067(5) 0.050(5) 0.128(5) 0.040(4) 0.033(4) 0.025(4)
C57X 0.068(6) 0.060(6) 0.149(6) 0.064(5) -0.001(5) 0.000(4)
C58X 0.088(7) 0.056(7) 0.086(5) 0.058(5) -0.003(5) -0.032(6)
C59X 0.093(7) 0.046(6) 0.110(5) 0.039(5) 0.033(5) 0.000(5)
C60X 0.064(5) 0.049(5) 0.124(5) 0.043(4) 0.013(4) 0.030(4)

loop_
_geom_bond_atom_site_label_1
_geom_bond_atom_site_label_2
_geom_bond_distance
_geom_bond_site_symmetry_2
_geom_bond_publ_flag
B1 O2 1.346(4) . ?
B1 O1 1.352(4) . ?
B1 F1 1.359(4) . ?
B2 O4 1.355(5) . ?
B2 O3 1.357(5) . ?
B2 C45 1.611(5) . ?
O1 C1 1.393(4) . ?
O2 C12 1.391(4) . ?
O3 C23 1.406(4) . ?
O4 C34 1.405(4) . ?
C1 C2 1.384(4) . ?
C1 C6 1.390(4) . ?
C2 C3 1.399(4) . ?
C2 C44 1.526(4) . ?
C3 C4 1.381(4) . ?
C4 C5 1.395(5) . ?
C4 C7 1.538(4) . ?
C5 C6 1.383(5) . ?
C6 C11 1.517(4) . ?
C7 C9 1.518(6) . ?
C7 C10X 1.522(15) . ?
C7 C10 1.534(6) . ?
C7 C8 1.539(6) . ?
C7 C9X 1.551(16) . ?
C7 C8X 1.560(14) . ?
C11 C13 1.513(5) . ?
C12 C13 1.393(5) . ?
C12 C17 1.393(5) . ?
C13 C14 1.395(5) . ?
C14 C15 1.387(5) . ?
C15 C16 1.396(5) . ?
C15 C18 1.543(5) . ?
C16 C17 1.394(5) . ?
C17 C22 1.527(5) . ?
C18 C20 1.518(6) . ?
C18 C21 1.531(6) . ?
C18 C19 1.550(6) . ?
C22 C24 1.511(5) . ?
C23 C24 1.386(5) . ?
C23 C28 1.393(4) . ?
C24 C25 1.391(5) . ?
C25 C26 1.390(5) . ?
C26 C27 1.392(5) . ?
C26 C29 1.536(5) . ?
C27 C28 1.388(5) . ?
C28 C33 1.516(5) . ?
C29 C30 1.517(6) . ?
C29 C32 1.535(6) . ?
C29 C31 1.539(6) . ?
C33 C35 1.509(5) . ?
C34 C39 1.383(5) . ?
C34 C35 1.396(5) . ?
C35 C36 1.396(5) . ?
C36 C37 1.388(5) . ?
C37 C38 1.394(5) . ?
C37 C40 1.536(5) . ?
C38 C39 1.389(5) . ?
C39 C44 1.514(5) . ?
C40 C41 1.525(5) . ?
C40 C42 1.528(5) . ?
C40 C43 1.535(5) . ?
C45 C50 1.401(5) . ?
C45 C46 1.406(5) . ?
C46 C47 1.385(5) . ?
C46 C51 1.505(5) . ?
C47 C48 1.384(5) . ?
C48 C49 1.381(5) . ?
C48 C52 1.493(5) . ?
C49 C50 1.393(5) . ?
C50 C53 1.498(5) . ?
C51 F4 1.326(4) . ?
C51 F2 1.336(5) . ?
C51 F3 1.347(5) . ?
C52 F7 1.320(4) . ?
C52 F6 1.332(5) . ?
C52 F5 1.337(4) . ?
C53 F8 1.324(5) . ?
C53 F10 1.328(4) . ?
C53 F9 1.334(5) . ?
C54 C55 1.574(6) . ?
C55 C60 1.257(10) . ?
C55 C56 1.336(9) . ?
C56 C57 1.372(11) . ?
C57 C58 1.379(13) . ?
C58 C59 1.355(11) . ?
C59 C60 1.403(11) . ?
C54X C55X 1.527(6) . ?
C55X C60X 1.234(12) . ?
C55X C56X 1.323(11) . ?
C56X C57X 1.352(14) . ?
C57X C58X 1.390(15) . ?
C58X C59X 1.363(15) . ?
C59X C60X 1.428(13) . ?
